data_4035335
loop_
_publ_author_name
'McCarter, Adam W.'
'Sommer, Magdalena'
'Percy, Jonathan M.'
'Jamieson, Craig'
'Kennedy, Alan R.'
'Hirst, David J.'

_publ_section_title
;
 Atom Efficient Synthesis of Selectively Difluorinated Carbocycles through
 a Gold(I)-Catalyzed Cyclization.
;
_journal_issue 16
_journal_name_full 'The Journal of organic chemistry'
_journal_page_first 8888
_journal_page_last 8905
_journal_paper_doi 10.1021/acs.joc.8b01121
_journal_volume 83
_journal_year 2018
_chemical_formula_sum 'C11 H18 F2 O2'
_chemical_formula_weight 220.25
_space_group_IT_number 14
_space_group_name_Hall '-P 2ybc'
_space_group_name_H-M_alt 'P 1 21/c 1'
_symmetry_cell_setting monoclinic
_symmetry_space_group_name_H-M 'P 1 21/c 1'
_atom_sites_solution_hydrogens geom
_atom_sites_solution_primary direct
_atom_sites_solution_secondary difmap
_audit_creation_method SHELXL-97
_cell_angle_alpha 90.00
_cell_angle_beta 114.258(11)
_cell_angle_gamma 90.00
_cell_formula_units_Z 8
_cell_length_a 9.5614(9)
_cell_length_b 23.1922(14)
_cell_length_c 10.6309(9)
_cell_measurement_reflns_used 5624
_cell_measurement_temperature 123(2)
_cell_measurement_theta_max 29.2127
_cell_measurement_theta_min 2.9171
_cell_volume 2149.3(4)
_computing_cell_refinement CrysalisPro
_computing_data_collection CrysalisPro
_computing_data_reduction CrysalisPro
_computing_publication_material SHELXL
_computing_structure_refinement 'SHELXL-97 (Sheldrick, 2008)'
_computing_structure_solution shelxs
_diffrn_ambient_temperature 123(2)
_diffrn_measured_fraction_theta_full 0.999
_diffrn_measured_fraction_theta_max 0.996
_diffrn_measurement_device_type 'Oxford Diffraction Xcalibur E'
_diffrn_measurement_method 'omega scans'
_diffrn_radiation_monochromator graphite
_diffrn_radiation_source 'fine-focus sealed tube'
_diffrn_radiation_type MoK\a
_diffrn_radiation_wavelength 0.71073
_diffrn_reflns_av_R_equivalents 0.0000
_diffrn_reflns_av_sigmaI/netI 0.0770
_diffrn_reflns_limit_h_max 12
_diffrn_reflns_limit_h_min -12
_diffrn_reflns_limit_k_max 30
_diffrn_reflns_limit_k_min -29
_diffrn_reflns_limit_l_max 13
_diffrn_reflns_limit_l_min -14
_diffrn_reflns_number 5176
_diffrn_reflns_theta_full 27.00
_diffrn_reflns_theta_max 28.00
_diffrn_reflns_theta_min 2.92
_exptl_absorpt_coefficient_mu 0.114
_exptl_absorpt_correction_T_max 1.00000
_exptl_absorpt_correction_T_min 0.46218
_exptl_absorpt_correction_type multi-scan
_exptl_absorpt_process_details
;
CrysAlisPro, Oxford Diffraction Ltd.,
Version 1.171.34.40 (release 27-08-2010 CrysAlis171 .NET)
(compiled Aug 27 2010,11:50:40)
Empirical absorption correction using spherical harmonics,
 implemented in SCALE3 ABSPACK scaling algorithm.
;
_exptl_crystal_colour colourless
_exptl_crystal_density_diffrn 1.361
_exptl_crystal_density_method 'not measured'
_exptl_crystal_description 'triangular slab'
_exptl_crystal_F_000 944
_exptl_crystal_size_max 0.35
_exptl_crystal_size_mid 0.25
_exptl_crystal_size_min 0.05
_refine_diff_density_max 0.935
_refine_diff_density_min -0.363
_refine_diff_density_rms 0.066
_refine_ls_extinction_method none
_refine_ls_goodness_of_fit_ref 0.947
_refine_ls_hydrogen_treatment mixed
_refine_ls_matrix_type full
_refine_ls_number_parameters 290
_refine_ls_number_reflns 5176
_refine_ls_number_restraints 4
_refine_ls_restrained_S_all 0.947
_refine_ls_R_factor_all 0.1011
_refine_ls_R_factor_gt 0.0623
_refine_ls_shift/su_max 0.001
_refine_ls_shift/su_mean 0.000
_refine_ls_structure_factor_coef Fsqd
_refine_ls_weighting_details 'calc w=1/[\s^2^(Fo^2^)+(0.0875P)^2^+0.0000P] where P=(Fo^2^+2Fc^2^)/3'
_refine_ls_weighting_scheme calc
_refine_ls_wR_factor_gt 0.1565
_refine_ls_wR_factor_ref 0.1688
_reflns_number_gt 3103
_reflns_number_total 5176
_reflns_threshold_expression I>2\s(I)
_cod_data_source_file jo8b01121_si_002.cif
_cod_data_source_block new_adamApril2016
_cod_original_cell_volume 2149.3(3)
_cod_original_sg_symbol_H-M P21/c
_cod_database_code 4035335

loop_
_symmetry_equiv_pos_as_xyz
'x, y, z'
'x, -y+1/2, z+1/2'
'-x, -y, -z'
'-x, y-1/2, -z-1/2'

loop_
_atom_site_label
_atom_site_type_symbol
_atom_site_fract_x
_atom_site_fract_y
_atom_site_fract_z
_atom_site_U_iso_or_equiv
_atom_site_adp_type
_atom_site_occupancy
_atom_site_symmetry_multiplicity
_atom_site_calc_flag
_atom_site_refinement_flags
F1 F -0.38027(17) -0.19960(7) -0.22795(16) 0.0347(4) Uani 1 1 d .
F2 F -0.33894(16) -0.19007(7) -0.01196(14) 0.0336(4) Uani 1 1 d .
F3 F 0.18288(15) -0.13365(6) 0.37547(15) 0.0288(3) Uani 1 1 d .
F4 F -0.03805(16) -0.13650(6) 0.19797(13) 0.0262(3) Uani 1 1 d .
O1 O -0.59414(18) -0.20338(7) 0.05736(16) 0.0208(4) Uani 1 1 d D
O2 O -0.68567(19) -0.20685(7) -0.31299(16) 0.0248(4) Uani 1 1 d D
O3 O -0.29942(19) -0.14715(7) 0.24596(16) 0.0248(4) Uani 1 1 d D
O4 O 0.0529(2) -0.13619(8) 0.56012(16) 0.0272(4) Uani 1 1 d D
C1 C -0.6765(2) -0.18681(9) -0.0854(2) 0.0172(5) Uani 1 1 d .
C2 C -0.5906(3) -0.21087(10) -0.1688(2) 0.0188(5) Uani 1 1 d .
H2 H -0.5644 -0.2523 -0.1437 0.023 Uiso 1 1 calc R
C3 C -0.4443(3) -0.17753(11) -0.1427(2) 0.0254(5) Uani 1 1 d .
C4 C -0.4662(3) -0.11257(11) -0.1643(3) 0.0303(6) Uani 1 1 d .
H4 H -0.5397 -0.1059 -0.2622 0.036 Uiso 1 1 calc R
C5 C -0.5419(3) -0.09054(10) -0.0706(2) 0.0237(5) Uani 1 1 d .
H5A H -0.4720 -0.0973 0.0271 0.028 Uiso 1 1 calc R
H5B H -0.5596 -0.0485 -0.0840 0.028 Uiso 1 1 calc R
C6 C -0.6938(3) -0.12080(9) -0.1024(2) 0.0174(5) Uani 1 1 d .
H6 H -0.7599 -0.1134 -0.2020 0.021 Uiso 1 1 calc R
C7 C -0.7795(3) -0.09662(10) -0.0203(2) 0.0233(5) Uani 1 1 d .
H7A H -0.7195 -0.1041 0.0792 0.028 Uiso 1 1 calc R
H7B H -0.7915 -0.0544 -0.0340 0.028 Uiso 1 1 calc R
C8 C -0.9361(3) -0.12459(11) -0.0671(3) 0.0287(6) Uani 1 1 d .
H8A H -0.9981 -0.1149 -0.1651 0.034 Uiso 1 1 calc R
H8B H -0.9896 -0.1091 -0.0120 0.034 Uiso 1 1 calc R
C9 C -0.9232(3) -0.18985(11) -0.0509(3) 0.0283(6) Uani 1 1 d .
H9A H -1.0272 -0.2070 -0.0872 0.034 Uiso 1 1 calc R
H9B H -0.8708 -0.1998 0.0482 0.034 Uiso 1 1 calc R
C10 C -0.8334(3) -0.21504(10) -0.1284(2) 0.0214(5) Uani 1 1 d .
H10A H -0.8198 -0.2570 -0.1102 0.026 Uiso 1 1 calc R
H10B H -0.8932 -0.2096 -0.2287 0.026 Uiso 1 1 calc R
C11 C -0.3209(3) -0.08058(13) -0.1405(3) 0.0399(7) Uani 1 1 d .
H11A H -0.2479 -0.0853 -0.0442 0.060 Uiso 1 1 calc R
H11B H -0.3439 -0.0395 -0.1602 0.060 Uiso 1 1 calc R
H11C H -0.2762 -0.0960 -0.2016 0.060 Uiso 1 1 calc R
C12 C -0.2029(3) -0.12824(9) 0.3842(2) 0.0192(5) Uani 1 1 d .
C13 C -0.0377(3) -0.14812(10) 0.4189(2) 0.0202(5) Uani 1 1 d .
H13 H -0.0372 -0.1906 0.4025 0.024 Uiso 1 1 calc R
C14 C 0.0329(3) -0.11662(10) 0.3328(2) 0.0201(5) Uani 1 1 d .
C15 C 0.0245(3) -0.05192(10) 0.3358(2) 0.0218(5) Uani 1 1 d .
H15 H 0.0889 -0.0393 0.4323 0.026 Uiso 1 1 calc R
C16 C -0.1411(3) -0.03320(10) 0.3017(2) 0.0228(5) Uani 1 1 d .
H16A H -0.1436 0.0091 0.3127 0.027 Uiso 1 1 calc R
H16B H -0.2058 -0.0425 0.2040 0.027 Uiso 1 1 calc R
C17 C -0.2084(3) -0.06238(10) 0.3933(2) 0.0202(5) Uani 1 1 d .
H17 H -0.1421 -0.0515 0.4908 0.024 Uiso 1 1 calc R
C18 C -0.3698(3) -0.04140(11) 0.3632(3) 0.0265(5) Uani 1 1 d .
H18A H -0.4374 -0.0495 0.2656 0.032 Uiso 1 1 calc R
H18B H -0.3677 0.0009 0.3769 0.032 Uiso 1 1 calc R
C19 C -0.4356(3) -0.07028(11) 0.4558(3) 0.0310(6) Uani 1 1 d .
H19A H -0.5431 -0.0576 0.4283 0.037 Uiso 1 1 calc R
H19B H -0.3758 -0.0584 0.5527 0.037 Uiso 1 1 calc R
C20 C -0.4307(3) -0.13584(11) 0.4451(3) 0.0307(6) Uani 1 1 d .
H20A H -0.4684 -0.1537 0.5100 0.037 Uiso 1 1 calc R
H20B H -0.4991 -0.1481 0.3505 0.037 Uiso 1 1 calc R
C21 C -0.2679(3) -0.15651(11) 0.4789(2) 0.0247(5) Uani 1 1 d .
H21A H -0.2680 -0.1989 0.4682 0.030 Uiso 1 1 calc R
H21B H -0.2014 -0.1471 0.5761 0.030 Uiso 1 1 calc R
C22 C 0.0891(3) -0.02297(11) 0.2416(3) 0.0300(6) Uani 1 1 d .
H22A H 0.1922 -0.0380 0.2626 0.045 Uiso 1 1 calc R
H22B H 0.0946 0.0188 0.2569 0.045 Uiso 1 1 calc R
H22C H 0.0221 -0.0312 0.1451 0.045 Uiso 1 1 calc R
H2H H -0.648(3) -0.2321(10) -0.354(3) 0.046(9) Uiso 1 1 d D
H1H H -0.5069(19) -0.1857(11) 0.101(3) 0.043(9) Uiso 1 1 d D
H3H H -0.249(3) -0.1494(15) 0.193(3) 0.066(11) Uiso 1 1 d D
H4H H 0.134(2) -0.1584(12) 0.586(3) 0.060(11) Uiso 1 1 d D

loop_
_atom_site_aniso_label
_atom_site_aniso_U_11
_atom_site_aniso_U_22
_atom_site_aniso_U_33
_atom_site_aniso_U_23
_atom_site_aniso_U_13
_atom_site_aniso_U_12
F1 0.0327(8) 0.0442(10) 0.0359(8) -0.0133(7) 0.0228(7) -0.0021(7)
F2 0.0214(7) 0.0470(10) 0.0276(8) -0.0147(7) 0.0052(6) 0.0016(7)
F3 0.0211(7) 0.0294(8) 0.0356(8) 0.0013(6) 0.0113(6) 0.0045(6)
F4 0.0310(8) 0.0283(8) 0.0194(7) -0.0063(6) 0.0106(6) -0.0033(6)
O1 0.0208(9) 0.0242(9) 0.0144(8) 0.0045(6) 0.0040(7) 0.0009(7)
O2 0.0314(10) 0.0265(9) 0.0132(8) -0.0034(7) 0.0057(7) 0.0078(7)
O3 0.0226(9) 0.0300(10) 0.0181(8) -0.0078(7) 0.0046(7) -0.0028(7)
O4 0.0260(9) 0.0347(10) 0.0143(8) 0.0009(7) 0.0014(7) 0.0079(8)
C1 0.0196(11) 0.0187(11) 0.0118(10) 0.0022(8) 0.0048(9) 0.0009(9)
C2 0.0222(11) 0.0184(11) 0.0138(10) -0.0016(8) 0.0053(9) 0.0023(9)
C3 0.0221(12) 0.0369(15) 0.0212(12) -0.0101(10) 0.0129(10) 0.0001(10)
C4 0.0299(14) 0.0317(14) 0.0336(14) -0.0040(11) 0.0174(12) -0.0045(11)
C5 0.0309(13) 0.0172(12) 0.0292(13) -0.0054(10) 0.0185(11) -0.0054(10)
C6 0.0221(11) 0.0175(11) 0.0127(10) 0.0005(8) 0.0073(9) 0.0005(9)
C7 0.0305(13) 0.0209(12) 0.0204(12) 0.0000(9) 0.0124(10) 0.0059(10)
C8 0.0256(13) 0.0373(15) 0.0275(13) -0.0009(11) 0.0152(11) 0.0062(11)
C9 0.0227(12) 0.0332(14) 0.0320(14) 0.0036(11) 0.0143(11) -0.0016(11)
C10 0.0204(11) 0.0202(12) 0.0225(11) 0.0012(9) 0.0075(9) -0.0020(9)
C11 0.0344(15) 0.0450(18) 0.0417(17) 0.0018(13) 0.0170(13) -0.0031(13)
C12 0.0209(11) 0.0186(11) 0.0157(10) -0.0027(9) 0.0052(9) 0.0001(9)
C13 0.0231(12) 0.0192(11) 0.0153(11) -0.0005(9) 0.0049(9) 0.0024(9)
C14 0.0187(11) 0.0220(12) 0.0156(11) -0.0019(9) 0.0030(9) 0.0026(9)
C15 0.0236(12) 0.0204(12) 0.0187(11) -0.0013(9) 0.0061(10) -0.0011(9)
C16 0.0257(12) 0.0177(12) 0.0216(12) 0.0017(9) 0.0063(10) 0.0024(9)
C17 0.0220(12) 0.0184(11) 0.0178(11) -0.0021(9) 0.0058(9) 0.0011(9)
C18 0.0251(13) 0.0223(12) 0.0288(13) -0.0030(10) 0.0078(11) 0.0048(10)
C19 0.0265(13) 0.0329(14) 0.0355(14) -0.0057(11) 0.0145(11) 0.0023(11)
C20 0.0302(14) 0.0304(14) 0.0347(14) -0.0051(11) 0.0165(12) -0.0055(11)
C21 0.0291(13) 0.0233(13) 0.0242(12) -0.0016(10) 0.0135(11) -0.0002(10)
C22 0.0327(14) 0.0273(13) 0.0318(14) 0.0038(11) 0.0151(12) -0.0012(11)

loop_
_atom_type_symbol
_atom_type_description
_atom_type_scat_dispersion_real
_atom_type_scat_dispersion_imag
_atom_type_scat_source
F F 0.0171 0.0103 'International Tables Vol C Tables 4.2.6.8 and 6.1.1.4'
O O 0.0106 0.0060 'International Tables Vol C Tables 4.2.6.8 and 6.1.1.4'
C C 0.0033 0.0016 'International Tables Vol C Tables 4.2.6.8 and 6.1.1.4'
H H 0.0000 0.0000 'International Tables Vol C Tables 4.2.6.8 and 6.1.1.4'

loop_
_geom_angle_atom_site_label_1
_geom_angle_atom_site_label_2
_geom_angle_atom_site_label_3
_geom_angle
C1 O1 H1H 115(2)
C2 O2 H2H 106(2)
C12 O3 H3H 112(2)
C13 O4 H4H 107(2)
O1 C1 C10 104.19(17)
O1 C1 C2 108.61(17)
C10 C1 C2 111.33(18)
O1 C1 C6 111.92(17)
C10 C1 C6 110.24(18)
C2 C1 C6 110.41(18)
O2 C2 C3 107.15(18)
O2 C2 C1 109.84(18)
C3 C2 C1 112.26(18)
O2 C2 H2 109.2
C3 C2 H2 109.2
C1 C2 H2 109.2
F2 C3 F1 104.31(18)
F2 C3 C2 108.33(19)
F1 C3 C2 108.27(18)
F2 C3 C4 111.1(2)
F1 C3 C4 109.7(2)
C2 C3 C4 114.6(2)
C11 C4 C3 113.7(2)
C11 C4 C5 112.0(2)
C3 C4 C5 107.6(2)
C11 C4 H4 107.7
C3 C4 H4 107.7
C5 C4 H4 107.7
C6 C5 C4 111.29(19)
C6 C5 H5A 109.4
C4 C5 H5A 109.4
C6 C5 H5B 109.4
C4 C5 H5B 109.4
H5A C5 H5B 108.0
C5 C6 C7 113.00(18)
C5 C6 C1 112.68(18)
C7 C6 C1 110.72(18)
C5 C6 H6 106.7
C7 C6 H6 106.7
C1 C6 H6 106.7
C8 C7 C6 110.17(19)
C8 C7 H7A 109.6
C6 C7 H7A 109.6
C8 C7 H7B 109.6
C6 C7 H7B 109.6
H7A C7 H7B 108.1
C7 C8 C9 111.4(2)
C7 C8 H8A 109.3
C9 C8 H8A 109.3
C7 C8 H8B 109.3
C9 C8 H8B 109.3
H8A C8 H8B 108.0
C8 C9 C10 110.8(2)
C8 C9 H9A 109.5
C10 C9 H9A 109.5
C8 C9 H9B 109.5
C10 C9 H9B 109.5
H9A C9 H9B 108.1
C1 C10 C9 112.07(19)
C1 C10 H10A 109.2
C9 C10 H10A 109.2
C1 C10 H10B 109.2
C9 C10 H10B 109.2
H10A C10 H10B 107.9
C4 C11 H11A 109.5
C4 C11 H11B 109.5
H11A C11 H11B 109.5
C4 C11 H11C 109.5
H11A C11 H11C 109.5
H11B C11 H11C 109.5
O3 C12 C21 106.07(18)
O3 C12 C17 110.04(18)
C21 C12 C17 110.55(19)
O3 C12 C13 108.47(17)
C21 C12 C13 111.60(18)
C17 C12 C13 110.01(18)
O4 C13 C14 108.22(18)
O4 C13 C12 108.40(18)
C14 C13 C12 112.09(18)
O4 C13 H13 109.4
C14 C13 H13 109.4
C12 C13 H13 109.4
F3 C14 F4 104.26(17)
F3 C14 C15 109.73(19)
F4 C14 C15 110.20(18)
F3 C14 C13 108.86(18)
F4 C14 C13 108.10(18)
C15 C14 C13 115.12(19)
C14 C15 C22 112.7(2)
C14 C15 C16 109.62(19)
C22 C15 C16 112.09(19)
C14 C15 H15 107.4
C22 C15 H15 107.4
C16 C15 H15 107.4
C17 C16 C15 112.85(18)
C17 C16 H16A 109.0
C15 C16 H16A 109.0
C17 C16 H16B 109.0
C15 C16 H16B 109.0
H16A C16 H16B 107.8
C18 C17 C16 112.39(19)
C18 C17 C12 111.34(19)
C16 C17 C12 111.46(19)
C18 C17 H17 107.1
C16 C17 H17 107.1
C12 C17 H17 107.1
C17 C18 C19 112.1(2)
C17 C18 H18A 109.2
C19 C18 H18A 109.2
C17 C18 H18B 109.2
C19 C18 H18B 109.2
H18A C18 H18B 107.9
C18 C19 C20 110.9(2)
C18 C19 H19A 109.5
C20 C19 H19A 109.5
C18 C19 H19B 109.5
C20 C19 H19B 109.5
H19A C19 H19B 108.1
C21 C20 C19 110.8(2)
C21 C20 H20A 109.5
C19 C20 H20A 109.5
C21 C20 H20B 109.5
C19 C20 H20B 109.5
H20A C20 H20B 108.1
C20 C21 C12 111.2(2)
C20 C21 H21A 109.4
C12 C21 H21A 109.4
C20 C21 H21B 109.4
C12 C21 H21B 109.4
H21A C21 H21B 108.0
C15 C22 H22A 109.5
C15 C22 H22B 109.5
H22A C22 H22B 109.5
C15 C22 H22C 109.5
H22A C22 H22C 109.5
H22B C22 H22C 109.5

loop_
_geom_bond_atom_site_label_1
_geom_bond_atom_site_label_2
_geom_bond_distance
F1 C3 1.383(2)
F2 C3 1.371(3)
F3 C14 1.373(3)
F4 C14 1.389(2)
O1 C1 1.445(2)
O1 H1H 0.872(10)
O2 C2 1.428(3)
O2 H2H 0.883(10)
O3 C12 1.445(3)
O3 H3H 0.876(10)
O4 C13 1.419(3)
O4 H4H 0.877(10)
C1 C10 1.525(3)
C1 C2 1.540(3)
C1 C6 1.542(3)
C2 C3 1.521(3)
C2 H2 1.0000
C3 C4 1.525(4)
C4 C11 1.502(4)
C4 C5 1.540(3)
C4 H4 1.0000
C5 C6 1.520(3)
C5 H5A 0.9900
C5 H5B 0.9900
C6 C7 1.528(3)
C6 H6 1.0000
C7 C8 1.516(3)
C7 H7A 0.9900
C7 H7B 0.9900
C8 C9 1.522(4)
C8 H8A 0.9900
C8 H8B 0.9900
C9 C10 1.529(3)
C9 H9A 0.9900
C9 H9B 0.9900
C10 H10A 0.9900
C10 H10B 0.9900
C11 H11A 0.9800
C11 H11B 0.9800
C11 H11C 0.9800
C12 C21 1.531(3)
C12 C17 1.533(3)
C12 C13 1.538(3)
C13 C14 1.528(3)
C13 H13 1.0000
C14 C15 1.503(3)
C15 C22 1.530(3)
C15 C16 1.535(3)
C15 H15 1.0000
C16 C17 1.529(3)
C16 H16A 0.9900
C16 H16B 0.9900
C17 C18 1.521(3)
C17 H17 1.0000
C18 C19 1.524(3)
C18 H18A 0.9900
C18 H18B 0.9900
C19 C20 1.527(4)
C19 H19A 0.9900
C19 H19B 0.9900
C20 C21 1.524(3)
C20 H20A 0.9900
C20 H20B 0.9900
C21 H21A 0.9900
C21 H21B 0.9900
C22 H22A 0.9800
C22 H22B 0.9800
C22 H22C 0.9800

loop_
_geom_torsion_atom_site_label_1
_geom_torsion_atom_site_label_2
_geom_torsion_atom_site_label_3
_geom_torsion_atom_site_label_4
_geom_torsion
O1 C1 C2 O2 166.81(16)
C10 C1 C2 O2 52.7(2)
C6 C1 C2 O2 -70.1(2)
O1 C1 C2 C3 -74.1(2)
C10 C1 C2 C3 171.78(19)
C6 C1 C2 C3 49.0(2)
O2 C2 C3 F2 -168.10(17)
C1 C2 C3 F2 71.2(2)
O2 C2 C3 F1 -55.5(2)
C1 C2 C3 F1 -176.22(18)
O2 C2 C3 C4 67.2(2)
C1 C2 C3 C4 -53.4(3)
F2 C3 C4 C11 57.9(3)
F1 C3 C4 C11 -57.0(3)
C2 C3 C4 C11 -179.0(2)
F2 C3 C4 C5 -66.9(2)
F1 C3 C4 C5 178.31(19)
C2 C3 C4 C5 56.3(3)
C11 C4 C5 C6 176.4(2)
C3 C4 C5 C6 -57.8(3)
C4 C5 C6 C7 -175.08(19)
C4 C5 C6 C1 58.5(3)
O1 C1 C6 C5 68.5(2)
C10 C1 C6 C5 -175.99(18)
C2 C1 C6 C5 -52.6(2)
O1 C1 C6 C7 -59.1(2)
C10 C1 C6 C7 56.4(2)
C2 C1 C6 C7 179.78(17)
C5 C6 C7 C8 174.44(19)
C1 C6 C7 C8 -58.1(2)
C6 C7 C8 C9 58.0(3)
C7 C8 C9 C10 -55.9(3)
O1 C1 C10 C9 65.6(2)
C2 C1 C10 C9 -177.57(19)
C6 C1 C10 C9 -54.7(2)
C8 C9 C10 C1 54.5(3)
O3 C12 C13 O4 -172.54(17)
C21 C12 C13 O4 -56.0(2)
C17 C12 C13 O4 67.0(2)
O3 C12 C13 C14 68.1(2)
C21 C12 C13 C14 -175.43(18)
C17 C12 C13 C14 -52.3(2)
O4 C13 C14 F3 56.6(2)
C12 C13 C14 F3 176.06(17)
O4 C13 C14 F4 169.24(16)
C12 C13 C14 F4 -71.3(2)
O4 C13 C14 C15 -67.1(2)
C12 C13 C14 C15 52.4(3)
F3 C14 C15 C22 59.9(2)
F4 C14 C15 C22 -54.3(3)
C13 C14 C15 C22 -176.89(19)
F3 C14 C15 C16 -174.53(18)
F4 C14 C15 C16 71.2(2)
C13 C14 C15 C16 -51.3(2)
C14 C15 C16 C17 53.3(2)
C22 C15 C16 C17 179.16(19)
C15 C16 C17 C18 177.30(19)
C15 C16 C17 C12 -56.9(3)
O3 C12 C17 C18 62.0(2)
C21 C12 C17 C18 -54.8(2)
C13 C12 C17 C18 -178.51(18)
O3 C12 C17 C16 -64.3(2)
C21 C12 C17 C16 178.84(18)
C13 C12 C17 C16 55.1(2)
C16 C17 C18 C19 -179.5(2)
C12 C17 C18 C19 54.6(3)
C17 C18 C19 C20 -55.0(3)
C18 C19 C20 C21 55.9(3)
C19 C20 C21 C12 -57.1(3)
O3 C12 C21 C20 -62.9(2)
C17 C12 C21 C20 56.3(3)
C13 C12 C21 C20 179.13(19)
